data_4335133
loop_
_publ_author_name
'Pius O. Adelani'
'Ginger E. Sigmon'
'Peter C. Burns'

_publ_section_title
;
 Hybrid Uranyl Arsonate Coordination Nanocages
;
_journal_name_full 'Inorganic Chemistry'
_journal_page_first 6245
_journal_page_last 6247
_journal_paper_doi 10.1021/ic400827h
_journal_volume 52
_journal_year 2013
_chemical_formula_moiety 'C12 As2 O15 U2'
_chemical_formula_sum 'C12 As2 O15 U2'
_chemical_formula_weight 1010.02
_chemical_name_systematic
; 
 ? 
;
_space_group_IT_number 67
_symmetry_cell_setting orthorhombic
_symmetry_space_group_name_Hall '-C 2a 2'
_symmetry_space_group_name_H-M 'C m m a'
_atom_sites_solution_hydrogens none
_atom_sites_solution_primary direct
_atom_sites_solution_secondary difmap
_audit_creation_method SHELXL-97
_cell_angle_alpha 90.00
_cell_angle_beta 90.00
_cell_angle_gamma 90.00
_cell_formula_units_Z 4
_cell_length_a 7.228(3)
_cell_length_b 18.267(8)
_cell_length_c 17.157(7)
_cell_measurement_reflns_used 4495
_cell_measurement_temperature 100(2)
_cell_measurement_theta_max 27.52
_cell_measurement_theta_min 2.23
_cell_volume 2265.3(16)
_computing_cell_refinement 'Bruker SAINT'
_computing_data_collection 'Bruker APEX2'
_computing_data_reduction 'Bruker SAINT'
_computing_molecular_graphics 'Bruker SHELXTL'
_computing_publication_material 'Bruker SHELXTL'
_computing_structure_refinement 'SHELXL-97 (Sheldrick, 1997)'
_computing_structure_solution 'SHELXS-97 (Sheldrick, 1990)'
_diffrn_ambient_temperature 100(2)
_diffrn_measured_fraction_theta_full 0.998
_diffrn_measured_fraction_theta_max 0.998
_diffrn_measurement_device_type 'Bruker APEX-II CCD'
_diffrn_measurement_method '\f and \w scans'
_diffrn_radiation_monochromator graphite
_diffrn_radiation_source 'fine-focus sealed tube'
_diffrn_radiation_type MoK\a
_diffrn_radiation_wavelength 0.71073
_diffrn_reflns_av_R_equivalents 0.0420
_diffrn_reflns_av_sigmaI/netI 0.0329
_diffrn_reflns_limit_h_max 7
_diffrn_reflns_limit_h_min -9
_diffrn_reflns_limit_k_max 23
_diffrn_reflns_limit_k_min -23
_diffrn_reflns_limit_l_max 22
_diffrn_reflns_limit_l_min -22
_diffrn_reflns_number 8847
_diffrn_reflns_theta_full 27.53
_diffrn_reflns_theta_max 27.53
_diffrn_reflns_theta_min 1.19
_diffrn_standards_number 0
_exptl_absorpt_coefficient_mu 17.246
_exptl_absorpt_correction_T_max 0.7456
_exptl_absorpt_correction_T_min 0.4946
_exptl_absorpt_correction_type empirical
_exptl_absorpt_process_details SHELXPREP
_exptl_crystal_colour yellow
_exptl_crystal_density_diffrn 2.962
_exptl_crystal_description Platelets
_exptl_crystal_F_000 1768
_exptl_crystal_size_max 0.045
_exptl_crystal_size_mid 0.037
_exptl_crystal_size_min 0.015
_refine_diff_density_max 5.991
_refine_diff_density_min -3.982
_refine_diff_density_rms 0.495
_refine_ls_extinction_method none
_refine_ls_goodness_of_fit_ref 1.606
_refine_ls_hydrogen_treatment constr
_refine_ls_matrix_type full
_refine_ls_number_parameters 105
_refine_ls_number_reflns 1464
_refine_ls_number_restraints 84
_refine_ls_restrained_S_all 1.567
_refine_ls_R_factor_all 0.0501
_refine_ls_R_factor_gt 0.0450
_refine_ls_shift/su_max 0.000
_refine_ls_shift/su_mean 0.000
_refine_ls_structure_factor_coef Fsqd
_refine_ls_weighting_details 'calc w=1/[\s^2^(Fo^2^)+(0.0799P)^2^+0.0000P] where P=(Fo^2^+2Fc^2^)/3'
_refine_ls_weighting_scheme calc
_refine_ls_wR_factor_gt 0.1453
_refine_ls_wR_factor_ref 0.1555
_reflns_number_gt 1382
_reflns_number_total 1464
_reflns_threshold_expression >2sigma(I)
_cod_data_source_file ic400827h_si_002_3.cif
_cod_data_source_block cmma
_cod_original_cell_volume 2265.2(17)
_cod_original_sg_symbol_Hall '-C 2b 2'
_cod_database_code 4335133

loop_
_symmetry_equiv_pos_as_xyz
'x, y, z'
'-x, -y+1/2, z'
'-x, y+1/2, -z'
'x, -y, -z'
'x+1/2, y+1/2, z'
'-x+1/2, -y+1, z'
'-x+1/2, y+1, -z'
'x+1/2, -y+1/2, -z'
'-x, -y, -z'
'x, y-1/2, -z'
'x, -y-1/2, z'
'-x, y, z'
'-x+1/2, -y+1/2, -z'
'x+1/2, y, -z'
'x+1/2, -y, z'
'-x+1/2, y+1/2, z'

loop_
_atom_site_label
_atom_site_type_symbol
_atom_site_fract_x
_atom_site_fract_y
_atom_site_fract_z
_atom_site_U_iso_or_equiv
_atom_site_adp_type
_atom_site_occupancy
_atom_site_symmetry_multiplicity
_atom_site_calc_flag
_atom_site_refinement_flags
U1 U 0.5000 0.36130(2) 0.65025(2) 0.0088(2) Uani 1 2 d S
As1 As 0.5000 0.57297(6) 0.67582(8) 0.0091(3) Uani 1 2 d S
O1 O 0.5000 0.3603(4) 0.5450(6) 0.013(2) Uani 1 2 d SU
O2 O 0.5000 0.3633(4) 0.7533(7) 0.018(2) Uani 1 2 d SU
O3 O 0.6689(12) 0.2500 0.6521(4) 0.0078(17) Uani 1 2 d SU
O4 O 0.5000 0.4866(5) 0.6433(5) 0.020(2) Uani 1 2 d SU
O5 O 0.3104(11) 0.6141(4) 0.6397(4) 0.0191(14) Uani 1 1 d U
O1W O 0.7500 0.5000 0.5000 0.030(3) Uani 1 4 d SU
O2W O 0.5000 0.2500 0.885(2) 0.141(13) Uani 1 4 d SU
O3W O 0.5000 0.7500 0.5772(9) 0.032(3) Uani 1 4 d SU
C1 C 0.5000 0.5822(8) 0.7871(9) 0.025(3) Uani 1 2 d SU
C2 C 0.581(4) 0.6415(9) 0.8182(14) 0.024(5) Uani 0.50 1 d PU
C3 C 0.569(4) 0.6499(13) 0.9012(16) 0.042(6) Uani 0.50 1 d PU
C4 C 0.5000 0.6003(10) 0.9456(11) 0.042(4) Uani 1 2 d SU
C5 C 0.602(4) 0.5378(13) 0.9086(14) 0.043(6) Uani 0.50 1 d PU
C6 C 0.597(3) 0.5248(11) 0.8310(12) 0.030(5) Uani 0.50 1 d PU

loop_
_atom_site_aniso_label
_atom_site_aniso_U_11
_atom_site_aniso_U_22
_atom_site_aniso_U_33
_atom_site_aniso_U_23
_atom_site_aniso_U_13
_atom_site_aniso_U_12
U1 0.0045(4) 0.0075(3) 0.0145(3) -0.00052(13) 0.000 0.000
As1 0.0057(7) 0.0078(5) 0.0139(6) 0.0001(4) 0.000 0.000
O1 0.013(2) 0.014(2) 0.013(2) -0.0005(10) 0.000 0.000
O2 0.018(2) 0.018(2) 0.018(2) 0.0007(10) 0.000 0.000
O3 0.004(3) 0.008(2) 0.012(3) 0.000 0.001(2) 0.000
O4 0.018(3) 0.018(3) 0.025(3) -0.003(2) 0.000 0.000
O5 0.017(3) 0.019(2) 0.021(2) 0.0042(19) -0.002(2) 0.003(2)
O1W 0.030(3) 0.030(3) 0.030(3) 0.000 0.000 0.000
O2W 0.141(13) 0.141(13) 0.141(13) 0.000 0.000 0.000
O3W 0.032(4) 0.032(4) 0.032(4) 0.000 0.000 0.000
C1 0.025(4) 0.027(4) 0.024(4) -0.001(3) 0.000 0.000
C2 0.024(5) 0.025(5) 0.025(5) -0.001(3) 0.000(3) 0.000(3)
C3 0.042(7) 0.043(7) 0.041(7) -0.001(3) 0.001(3) -0.001(3)
C4 0.044(5) 0.043(5) 0.041(5) 0.000(3) 0.000 0.000
C5 0.043(6) 0.043(6) 0.042(6) 0.000(3) -0.001(3) 0.001(3)
C6 0.030(5) 0.030(5) 0.029(5) 0.001(3) 0.000(3) 0.001(3)

loop_
_atom_type_symbol
_atom_type_description
_atom_type_scat_dispersion_real
_atom_type_scat_dispersion_imag
_atom_type_scat_source
C C 0.0033 0.0016 'International Tables Vol C Tables 4.2.6.8 and 6.1.1.4'
O O 0.0106 0.0060 'International Tables Vol C Tables 4.2.6.8 and 6.1.1.4'
As As 0.0499 2.0058 'International Tables Vol C Tables 4.2.6.8 and 6.1.1.4'
U U -9.6767 9.6646 'International Tables Vol C Tables 4.2.6.8 and 6.1.1.4'

loop_
_geom_angle_atom_site_label_1
_geom_angle_atom_site_label_2
_geom_angle_atom_site_label_3
_geom_angle
_geom_angle_site_symmetry_1
_geom_angle_site_symmetry_3
O2 U1 O1 179.4(3) . .
O2 U1 O4 91.8(3) . .
O1 U1 O4 87.6(3) . .
O2 U1 O5 94.28(17) . 15_565
O1 U1 O5 85.60(16) . 15_565
O4 U1 O5 78.47(17) . 15_565
O2 U1 O5 94.28(17) . 6
O1 U1 O5 85.60(16) . 6
O4 U1 O5 78.47(17) . 6
O5 U1 O5 155.6(3) 15_565 6
O2 U1 O3 90.2(3) . .
O1 U1 O3 90.3(2) . .
O4 U1 O3 148.95(19) . .
O5 U1 O3 70.5(3) 15_565 .
O5 U1 O3 132.2(3) 6 .
O2 U1 O3 90.2(3) . 2_655
O1 U1 O3 90.3(3) . 2_655
O4 U1 O3 148.95(19) . 2_655
O5 U1 O3 132.2(2) 15_565 2_655
O5 U1 O3 70.5(3) 6 2_655
O3 U1 O3 62.0(4) . 2_655
O2 U1 U1 91.2(2) . 2_655
O1 U1 U1 89.4(2) . 2_655
O4 U1 U1 177.0(2) . 2_655
O5 U1 U1 101.30(17) 15_565 2_655
O5 U1 U1 101.30(17) 6 2_655
O3 U1 U1 31.00(19) . 2_655
O3 U1 U1 31.00(19) 2_655 2_655
O4 As1 O5 107.4(3) . 12_655
O4 As1 O5 107.4(3) . .
O5 As1 O5 109.2(5) 12_655 .
O4 As1 C1 114.5(5) . .
O5 As1 C1 109.1(3) 12_655 .
O5 As1 C1 109.1(3) . .
U1 O3 U1 118.0(4) . 2_655
As1 O4 U1 157.5(5) . .
As1 O5 U1 148.8(4) . 6
C2 C1 C2 52(2) 12_655 .
C2 C1 C6 99.4(14) 12_655 12_655
C2 C1 C6 125.4(17) . 12_655
C2 C1 C6 125.4(17) 12_655 .
C2 C1 C6 99.4(14) . .
C6 C1 C6 57.1(19) 12_655 .
C2 C1 As1 117.9(13) 12_655 .
C2 C1 As1 117.9(13) . .
C6 C1 As1 116.6(11) 12_655 .
C6 C1 As1 116.6(11) . .
C2 C2 C1 64.2(11) 12_655 .
C2 C2 C3 86.5(14) 12_655 .
C1 C2 C3 117.1(19) . .
C2 C2 C3 52.9(13) 12_655 12_655
C1 C2 C3 97.0(18) . 12_655
C3 C3 C4 67.2(13) 12_655 .
C3 C3 C2 93.5(14) 12_655 .
C4 C3 C2 122(2) . .
C3 C3 C2 52.9(13) 12_655 12_655
C4 C3 C2 100(2) . 12_655
C3 C4 C3 46(3) . 12_655
C3 C4 C5 118(2) . 12_655
C3 C4 C5 95.5(18) 12_655 12_655
C3 C4 C5 95.5(18) . .
C3 C4 C5 118(2) 12_655 .
C5 C4 C5 59(2) 12_655 .
C6 C5 C5 88.6(15) . 12_655
C6 C5 C4 123(2) . .
C5 C5 C4 60.6(10) 12_655 .
C6 C5 C6 45.4(17) . 12_655
C4 C5 C6 91.2(15) . 12_655
C5 C6 C6 91.4(15) . 12_655
C5 C6 C1 113.0(18) . .
C6 C6 C1 61.5(9) 12_655 .
C5 C6 C5 48.1(19) . 12_655
C1 C6 C5 85.0(13) . 12_655

loop_
_geom_bond_atom_site_label_1
_geom_bond_atom_site_label_2
_geom_bond_distance
_geom_bond_site_symmetry_2
U1 O2 1.769(11) .
U1 O1 1.806(11) .
U1 O4 2.292(9) .
U1 O5 2.295(8) 15_565
U1 O5 2.295(8) 6
U1 O3 2.372(5) .
U1 O3 2.372(5) 2_655
As1 O4 1.673(9) .
As1 O5 1.681(7) 12_655
As1 O5 1.681(7) .
As1 C1 1.916(15) .
O3 U1 2.372(5) 2_655
O5 U1 2.295(8) 6
C1 C2 1.34(2) 12_655
C1 C2 1.34(2) .
C1 C6 1.47(2) 12_655
C1 C6 1.47(2) .
C2 C2 1.17(5) 12_655
C2 C3 1.44(4) .
C2 C3 1.80(4) 12_655
C3 C3 1.00(6) 12_655
C3 C4 1.28(3) .
C3 C2 1.80(4) 12_655
C4 C3 1.28(3) 12_655
C4 C5 1.50(3) 12_655
C4 C5 1.50(3) .
C5 C6 1.35(3) .
C5 C5 1.47(5) 12_655
C5 C6 1.97(3) 12_655
C6 C6 1.40(5) 12_655
C6 C5 1.97(3) 12_655
